data_7202958
loop_
_publ_author_name
'De\'ak, Andrea'
'Tunyogi, T\"unde'
'T\'ark\'anyi, G\'abor'
'Kir\'aly, P\'eter'
'P\'alink\'as, G\'abor'

_publ_section_title
;
 Self-assembly of gold(i) with diphosphine and bitopic nitrogen donor
 linkers in the presence of trifluoroacetate anion: formation of
 coordination polymer versus discrete macrocycle
;
_journal_issue 8
_journal_name_full CrystEngComm
_journal_page_first 640
_journal_paper_doi 10.1039/b707579k
_journal_volume 9
_journal_year 2007
_chemical_formula_moiety 'C84 H68 Au4 N4 P4, 4(C2 F3 O2), 2(C H2 Cl2), 4(H2 O)'
_chemical_formula_sum 'C94 H80 Au4 Cl4 F12 N4 O12 P4'
_chemical_formula_weight 2739.17
_chemical_name_systematic
;
?
;
_space_group_IT_number 14
_symmetry_cell_setting monoclinic
_symmetry_space_group_name_Hall '-P 2ybc'
_symmetry_space_group_name_H-M 'P 1 21/c 1'
_atom_sites_solution_hydrogens geom
_atom_sites_solution_primary direct
_atom_sites_solution_secondary difmap
_cell_angle_alpha 90.00
_cell_angle_beta 100.424(6)
_cell_angle_gamma 90.00
_cell_formula_units_Z 2
_cell_length_a 10.0634(14)
_cell_length_b 21.126(3)
_cell_length_c 22.728(4)
_cell_measurement_reflns_used 100341
_cell_measurement_temperature 123(2)
_cell_measurement_theta_max 27.66
_cell_measurement_theta_min 3.03
_cell_volume 4752.2(13)
_computing_cell_refinement 'CrystalClear (Rigaku/MSC Inc., 2005)'
_computing_data_collection 'CrystalClear (Rigaku/MSC Inc., 2005)'
_computing_data_reduction 'CrystalClear (Rigaku/MSC Inc., 2005)'
_computing_molecular_graphics 'PLATON (Spek, 2003)'
_computing_publication_material 'WinGX (Farrugia, 1999), PLATON (Spek, 2003)'
_computing_structure_refinement 'SHELXL-97 (Sheldrick, 1997)'
_computing_structure_solution 'SIR92 (Altomare <i>et al.</i>, 1994)'
_diffrn_ambient_temperature 123(2)
_diffrn_measured_fraction_theta_full 0.993
_diffrn_measured_fraction_theta_max 0.993
_diffrn_measurement_device_type 'R Axis Rapid'
_diffrn_measurement_method 'phi and omega scans'
_diffrn_radiation_monochromator graphite
_diffrn_radiation_source 'fine-focus sealed tube'
_diffrn_radiation_type MoK\a
_diffrn_radiation_wavelength 0.71073
_diffrn_reflns_av_R_equivalents 0.0787
_diffrn_reflns_av_sigmaI/netI 0.0370
_diffrn_reflns_limit_h_max 11
_diffrn_reflns_limit_h_min -11
_diffrn_reflns_limit_k_max 25
_diffrn_reflns_limit_k_min -25
_diffrn_reflns_limit_l_max 27
_diffrn_reflns_limit_l_min -27
_diffrn_reflns_number 114260
_diffrn_reflns_theta_full 25.03
_diffrn_reflns_theta_max 25.03
_diffrn_reflns_theta_min 3.03
_exptl_absorpt_coefficient_mu 6.421
_exptl_absorpt_correction_T_max 0.384
_exptl_absorpt_correction_T_min 0.286
_exptl_absorpt_correction_type empirical
_exptl_crystal_colour yellow
_exptl_crystal_density_diffrn 1.914
_exptl_crystal_density_method 'not measured'
_exptl_crystal_description platelet
_exptl_crystal_F_000 2640
_exptl_crystal_size_max 0.22
_exptl_crystal_size_mid 0.19
_exptl_crystal_size_min 0.15
_refine_diff_density_max 2.188
_refine_diff_density_min -1.179
_refine_diff_density_rms 0.158
_refine_ls_extinction_method none
_refine_ls_goodness_of_fit_ref 1.037
_refine_ls_hydrogen_treatment mixed
_refine_ls_matrix_type full
_refine_ls_number_parameters 620
_refine_ls_number_reflns 8324
_refine_ls_number_restraints 6
_refine_ls_restrained_S_all 1.037
_refine_ls_R_factor_all 0.0486
_refine_ls_R_factor_gt 0.0386
_refine_ls_shift/su_max 0.001
_refine_ls_shift/su_mean 0.000
_refine_ls_structure_factor_coef Fsqd
_refine_ls_weighting_details 'calc w=1/[\s^2^(Fo^2^)+(0.0292P)^2^+38.7606P] where P=(Fo^2^+2Fc^2^)/3'
_refine_ls_weighting_scheme calc
_refine_ls_wR_factor_gt 0.0801
_refine_ls_wR_factor_ref 0.0841
_reflns_number_gt 7158
_reflns_number_total 8324
_reflns_threshold_expression >2sigma(I)
_cod_data_source_file B707579K.txt
_cod_data_source_block complex3
_cod_original_sg_symbol_H-M 'P 21/c'
_cod_database_code 7202958

loop_
_symmetry_equiv_pos_as_xyz
'x, y, z'
'-x, y+1/2, -z+1/2'
'-x, -y, -z'
'x, -y-1/2, z-1/2'

loop_
_atom_site_label
_atom_site_type_symbol
_atom_site_fract_x
_atom_site_fract_y
_atom_site_fract_z
_atom_site_U_iso_or_equiv
_atom_site_adp_type
_atom_site_occupancy
_atom_site_symmetry_multiplicity
_atom_site_calc_flag
_atom_site_refinement_flags
_atom_site_disorder_assembly
_atom_site_disorder_group
Au1 Au 0.08830(3) 0.223458(12) 0.307005(11) 0.02201(8) Uani 1 1 d . . .
Au2 Au -0.00761(2) 0.318710(12) 0.386674(11) 0.02077(8) Uani 1 1 d . . .
P1 P 0.03381(17) 0.29852(8) 0.23767(7) 0.0197(4) Uani 1 1 d . . .
P2 P 0.03294(16) 0.41324(8) 0.34867(7) 0.0202(4) Uani 1 1 d . . .
N1 N 0.1069(5) 0.1367(3) 0.3530(2) 0.0218(12) Uani 1 1 d . . .
N2 N 0.0220(5) -0.2387(3) 0.5620(2) 0.0224(12) Uani 1 1 d . . .
C1 C 0.1309(6) 0.3725(3) 0.2426(3) 0.0192(14) Uani 1 1 d . . .
C2 C 0.1373(6) 0.4160(3) 0.2901(3) 0.0188(14) Uani 1 1 d . . .
C3 C 0.2183(7) 0.4701(3) 0.2909(3) 0.0247(15) Uani 1 1 d . . .
H3 H 0.2271 0.4984 0.3239 0.030 Uiso 1 1 calc R . .
C4 C 0.2862(6) 0.4830(3) 0.2437(3) 0.0262(16) Uani 1 1 d . . .
H4 H 0.3382 0.5206 0.2440 0.031 Uiso 1 1 calc R . .
C5 C 0.2771(6) 0.4410(3) 0.1970(3) 0.0252(15) Uani 1 1 d . . .
H5 H 0.3226 0.4497 0.1647 0.030 Uiso 1 1 calc R . .
C6 C 0.2020(6) 0.3859(3) 0.1966(3) 0.0231(15) Uani 1 1 d . . .
H6 H 0.1989 0.3567 0.1646 0.028 Uiso 1 1 calc R . .
C1A C 0.0572(7) 0.2585(3) 0.1690(3) 0.0248(15) Uani 1 1 d . . .
C2A C 0.1781(8) 0.2262(4) 0.1691(3) 0.0358(18) Uani 1 1 d . . .
H2A H 0.2511 0.2310 0.2017 0.043 Uiso 1 1 calc R . .
C3A C 0.1917(9) 0.1873(4) 0.1220(4) 0.0388(19) Uani 1 1 d . . .
H3A H 0.2751 0.1664 0.1218 0.047 Uiso 1 1 calc R . .
C4A C 0.0863(10) 0.1787(4) 0.0756(4) 0.046(2) Uani 1 1 d . . .
H4A H 0.0961 0.1512 0.0436 0.055 Uiso 1 1 calc R . .
C5A C -0.0350(9) 0.2099(4) 0.0753(3) 0.0377(19) Uani 1 1 d . . .
H5A H -0.1089 0.2031 0.0435 0.045 Uiso 1 1 calc R . .
C6A C -0.0485(8) 0.2509(3) 0.1213(3) 0.0308(17) Uani 1 1 d . . .
H6A H -0.1302 0.2738 0.1201 0.037 Uiso 1 1 calc R . .
C1B C -0.1407(6) 0.3236(3) 0.2259(3) 0.0217(14) Uani 1 1 d . . .
C2B C -0.2348(7) 0.2883(3) 0.2499(3) 0.0260(15) Uani 1 1 d . . .
H2B H -0.2065 0.2525 0.2743 0.031 Uiso 1 1 calc R . .
C3B C -0.3708(7) 0.3055(4) 0.2379(4) 0.0359(18) Uani 1 1 d . . .
H3B H -0.4357 0.2812 0.2536 0.043 Uiso 1 1 calc R . .
C4B C -0.4109(8) 0.3580(4) 0.2030(4) 0.042(2) Uani 1 1 d . . .
H4B H -0.5036 0.3696 0.1948 0.050 Uiso 1 1 calc R . .
C5B C -0.3176(7) 0.3937(4) 0.1802(3) 0.0360(18) Uani 1 1 d . . .
H5B H -0.3462 0.4300 0.1566 0.043 Uiso 1 1 calc R . .
C6B C -0.1823(7) 0.3770(3) 0.1915(3) 0.0278(16) Uani 1 1 d . . .
H6B H -0.1181 0.4019 0.1758 0.033 Uiso 1 1 calc R . .
C1C C -0.1137(6) 0.4618(3) 0.3193(3) 0.0210(14) Uani 1 1 d . . .
C2C C -0.2383(7) 0.4459(3) 0.3326(3) 0.0265(15) Uani 1 1 d . . .
H2C H -0.2470 0.4089 0.3553 0.032 Uiso 1 1 calc R . .
C3C C -0.3500(7) 0.4834(4) 0.3133(3) 0.0347(18) Uani 1 1 d . . .
H3C H -0.4355 0.4717 0.3221 0.042 Uiso 1 1 calc R . .
C4C C -0.3376(7) 0.5374(4) 0.2815(3) 0.0332(17) Uani 1 1 d . . .
H4C H -0.4144 0.5634 0.2686 0.040 Uiso 1 1 calc R . .
C5C C -0.2131(7) 0.5542(3) 0.2680(3) 0.0285(16) Uani 1 1 d . . .
H5C H -0.2047 0.5917 0.2458 0.034 Uiso 1 1 calc R . .
C6C C -0.1024(7) 0.5167(3) 0.2869(3) 0.0299(17) Uani 1 1 d . . .
H6C H -0.0173 0.5283 0.2777 0.036 Uiso 1 1 calc R . .
C1D C 0.1304(7) 0.4570(3) 0.4114(3) 0.0246(15) Uani 1 1 d . . .
C2D C 0.0903(8) 0.5150(4) 0.4304(3) 0.0330(17) Uani 1 1 d . . .
H2D H 0.0108 0.5350 0.4098 0.040 Uiso 1 1 calc R . .
C3D C 0.1690(8) 0.5439(4) 0.4807(3) 0.041(2) Uani 1 1 d . . .
H3D H 0.1413 0.5832 0.4946 0.049 Uiso 1 1 calc R . .
C4D C 0.2862(8) 0.5156(4) 0.5100(4) 0.047(2) Uani 1 1 d . . .
H4D H 0.3407 0.5363 0.5429 0.057 Uiso 1 1 calc R . .
C5D C 0.3236(8) 0.4575(4) 0.4914(4) 0.042(2) Uani 1 1 d . . .
H5D H 0.4032 0.4377 0.5121 0.050 Uiso 1 1 calc R . .
C6D C 0.2454(7) 0.4274(4) 0.4423(3) 0.0332(17) Uani 1 1 d . . .
H6D H 0.2708 0.3868 0.4301 0.040 Uiso 1 1 calc R . .
C7 C 0.2248(7) 0.1115(3) 0.3798(3) 0.0265(15) Uani 1 1 d . . .
H7 H 0.3060 0.1341 0.3789 0.032 Uiso 1 1 calc R . .
C8 C 0.2318(7) 0.0537(3) 0.4087(3) 0.0230(14) Uani 1 1 d . . .
H8 H 0.3168 0.0369 0.4269 0.028 Uiso 1 1 calc R . .
C9 C 0.1149(7) 0.0206(3) 0.4111(3) 0.0228(15) Uani 1 1 d . . .
C10 C -0.0065(7) 0.0463(3) 0.3826(3) 0.0269(16) Uani 1 1 d . . .
H10 H -0.0886 0.0240 0.3824 0.032 Uiso 1 1 calc R . .
C11 C -0.0083(7) 0.1046(3) 0.3543(3) 0.0267(16) Uani 1 1 d . . .
H11 H -0.0922 0.1222 0.3355 0.032 Uiso 1 1 calc R . .
C12 C 0.1228(7) -0.0397(3) 0.4445(3) 0.0263(15) Uani 1 1 d . . .
H12 H 0.2100 -0.0560 0.4600 0.032 Uiso 1 1 calc R . .
C13 C 0.0165(7) -0.0727(3) 0.4543(3) 0.0225(14) Uani 1 1 d . . .
H13 H -0.0704 -0.0576 0.4366 0.027 Uiso 1 1 calc R . .
C14 C 0.0226(6) -0.1308(3) 0.4902(3) 0.0214(14) Uani 1 1 d . . .
C15 C 0.1427(7) -0.1565(3) 0.5227(3) 0.0272(16) Uani 1 1 d . . .
H15 H 0.2269 -0.1374 0.5200 0.033 Uiso 1 1 calc R . .
C16 C 0.1394(7) -0.2086(3) 0.5580(3) 0.0261(15) Uani 1 1 d . . .
H16 H 0.2216 -0.2242 0.5805 0.031 Uiso 1 1 calc R . .
C17 C -0.0944(6) -0.2157(3) 0.5293(3) 0.0229(15) Uani 1 1 d . . .
H17 H -0.1768 -0.2371 0.5307 0.028 Uiso 1 1 calc R . .
C18 C -0.0969(7) -0.1624(3) 0.4942(3) 0.0232(15) Uani 1 1 d . . .
H18 H -0.1805 -0.1472 0.4725 0.028 Uiso 1 1 calc R . .
C19 C 0.5063(7) 0.3177(4) 0.3875(4) 0.0378(19) Uani 1 1 d . . .
O1 O 0.4189(6) 0.2267(3) 0.3323(3) 0.0507(15) Uani 1 1 d . . .
O2 O 0.2923(5) 0.2758(2) 0.3897(2) 0.0344(12) Uani 1 1 d . . .
C20 C 0.3954(8) 0.2676(4) 0.3679(4) 0.0333(18) Uani 1 1 d . . .
F1 F 0.6276(4) 0.3011(2) 0.3767(3) 0.0595(15) Uani 1 1 d . . .
F2 F 0.4748(5) 0.3716(2) 0.3577(3) 0.0730(19) Uani 1 1 d . . .
F3 F 0.5207(6) 0.3326(3) 0.4455(3) 0.0702(16) Uani 1 1 d . . .
C21 C 0.4977(8) 0.3151(4) 0.0379(4) 0.052(2) Uani 1 1 d . . .
O3 O 0.5601(5) 0.4193(3) 0.0245(3) 0.0484(15) Uani 1 1 d . . .
O4 O 0.3888(5) 0.4034(3) 0.0719(2) 0.0383(13) Uani 1 1 d . . .
C22 C 0.4799(7) 0.3867(4) 0.0456(3) 0.0312(17) Uani 1 1 d . . .
F4 F 0.4861(12) 0.3023(4) -0.0202(4) 0.169(5) Uani 1 1 d . . .
F5 F 0.4105(7) 0.2805(3) 0.0550(6) 0.168(6) Uani 1 1 d . . .
F6 F 0.6172(5) 0.2935(3) 0.0618(3) 0.0607(15) Uani 1 1 d . . .
C23 C -0.3491(9) 0.1533(4) 0.1760(5) 0.058(3) Uani 1 1 d . . .
H23A H -0.3915 0.1523 0.2120 0.069 Uiso 1 1 calc R . .
H23B H -0.3593 0.1966 0.1592 0.069 Uiso 1 1 calc R . .
Cl1 Cl -0.1750(2) 0.13506(10) 0.19651(10) 0.0465(5) Uani 1 1 d . . .
Cl2 Cl -0.4318(3) 0.09951(13) 0.12315(11) 0.0640(7) Uani 1 1 d . . .
O5 O 0.3870(7) 0.5375(3) 0.0859(3) 0.0539(16) Uani 1 1 d D . .
O6 O -0.3814(7) 0.1303(3) 0.3208(3) 0.0549(16) Uani 1 1 d D . .
H61 H -0.425(8) 0.162(2) 0.331(3) 0.06(3) Uiso 1 1 d D . .
H52 H 0.405(10) 0.553(3) 0.054(2) 0.07(3) Uiso 1 1 d D . .
H51 H 0.388(8) 0.4975(6) 0.082(3) 0.03(2) Uiso 1 1 d D . .
H62 H -0.386(9) 0.101(2) 0.346(3) 0.05(3) Uiso 1 1 d D . .

loop_
_atom_site_aniso_label
_atom_site_aniso_U_11
_atom_site_aniso_U_22
_atom_site_aniso_U_33
_atom_site_aniso_U_23
_atom_site_aniso_U_13
_atom_site_aniso_U_12
Au1 0.02705(15) 0.01962(14) 0.01966(14) 0.00470(10) 0.00505(10) 0.00156(11)
Au2 0.02365(14) 0.02051(14) 0.01923(14) 0.00470(10) 0.00676(10) 0.00004(10)
P1 0.0225(9) 0.0191(9) 0.0182(9) 0.0033(7) 0.0052(7) -0.0005(7)
P2 0.0205(9) 0.0220(9) 0.0187(9) 0.0043(7) 0.0053(7) 0.0007(7)
N1 0.026(3) 0.024(3) 0.015(3) 0.004(2) 0.002(2) -0.003(2)
N2 0.022(3) 0.023(3) 0.021(3) 0.008(2) 0.002(2) 0.001(2)
C1 0.018(3) 0.018(3) 0.023(4) 0.006(3) 0.007(3) 0.005(3)
C2 0.015(3) 0.026(4) 0.017(3) 0.005(3) 0.009(2) 0.004(3)
C3 0.026(4) 0.027(4) 0.022(4) 0.004(3) 0.006(3) 0.000(3)
C4 0.019(3) 0.023(4) 0.037(4) 0.010(3) 0.008(3) -0.001(3)
C5 0.020(3) 0.028(4) 0.030(4) 0.007(3) 0.011(3) 0.004(3)
C6 0.025(4) 0.026(4) 0.019(4) 0.004(3) 0.005(3) 0.001(3)
C1A 0.033(4) 0.021(4) 0.022(4) 0.000(3) 0.009(3) -0.003(3)
C2A 0.047(5) 0.033(4) 0.029(4) 0.005(3) 0.012(3) 0.004(4)
C3A 0.050(5) 0.030(4) 0.043(5) 0.001(4) 0.027(4) 0.009(4)
C4A 0.094(7) 0.020(4) 0.029(5) -0.004(3) 0.024(5) -0.001(4)
C5A 0.055(5) 0.033(5) 0.025(4) -0.006(3) 0.009(4) -0.010(4)
C6A 0.041(4) 0.029(4) 0.024(4) 0.004(3) 0.010(3) -0.001(3)
C1B 0.024(3) 0.022(4) 0.020(4) -0.001(3) 0.004(3) 0.004(3)
C2B 0.030(4) 0.028(4) 0.021(4) -0.003(3) 0.006(3) -0.007(3)
C3B 0.021(4) 0.048(5) 0.042(5) -0.005(4) 0.011(3) -0.001(3)
C4B 0.025(4) 0.050(5) 0.049(5) -0.009(4) 0.003(4) 0.007(4)
C5B 0.035(4) 0.036(5) 0.033(4) 0.000(3) -0.002(3) 0.012(4)
C6B 0.030(4) 0.029(4) 0.025(4) -0.003(3) 0.005(3) -0.001(3)
C1C 0.022(3) 0.021(4) 0.020(4) -0.001(3) 0.004(3) -0.002(3)
C2C 0.027(4) 0.022(4) 0.031(4) 0.009(3) 0.007(3) 0.001(3)
C3C 0.027(4) 0.035(5) 0.043(5) 0.004(3) 0.011(3) 0.003(3)
C4C 0.026(4) 0.030(4) 0.044(5) 0.007(3) 0.008(3) 0.003(3)
C5C 0.030(4) 0.028(4) 0.027(4) 0.011(3) 0.004(3) -0.002(3)
C6C 0.021(4) 0.033(4) 0.039(5) 0.007(3) 0.014(3) -0.004(3)
C1D 0.024(4) 0.033(4) 0.018(4) 0.003(3) 0.008(3) -0.001(3)
C2D 0.040(4) 0.032(4) 0.027(4) -0.002(3) 0.006(3) 0.003(3)
C3D 0.054(5) 0.038(5) 0.030(4) -0.008(3) 0.004(4) -0.003(4)
C4D 0.044(5) 0.060(6) 0.033(5) -0.005(4) -0.007(4) -0.009(4)
C5D 0.041(5) 0.046(5) 0.034(5) 0.004(4) -0.005(4) 0.000(4)
C6D 0.037(4) 0.042(5) 0.018(4) 0.000(3) -0.002(3) 0.003(3)
C7 0.031(4) 0.031(4) 0.018(4) 0.003(3) 0.006(3) 0.000(3)
C8 0.028(4) 0.023(4) 0.018(3) 0.004(3) 0.004(3) 0.002(3)
C9 0.032(4) 0.017(4) 0.020(4) 0.003(3) 0.008(3) 0.003(3)
C10 0.026(4) 0.024(4) 0.029(4) 0.005(3) 0.000(3) -0.003(3)
C11 0.027(4) 0.028(4) 0.024(4) 0.002(3) 0.001(3) -0.007(3)
C12 0.028(4) 0.027(4) 0.024(4) 0.002(3) 0.004(3) 0.006(3)
C13 0.027(4) 0.019(4) 0.021(4) 0.001(3) 0.001(3) 0.002(3)
C14 0.027(4) 0.021(4) 0.018(3) 0.002(3) 0.009(3) -0.001(3)
C15 0.027(4) 0.029(4) 0.029(4) 0.000(3) 0.015(3) -0.003(3)
C16 0.028(4) 0.023(4) 0.025(4) -0.002(3) 0.000(3) 0.000(3)
C17 0.019(3) 0.029(4) 0.023(4) -0.003(3) 0.011(3) 0.001(3)
C18 0.028(4) 0.027(4) 0.016(3) 0.004(3) 0.007(3) 0.001(3)
C19 0.023(4) 0.034(5) 0.057(6) 0.013(4) 0.008(4) 0.000(3)
O1 0.061(4) 0.039(4) 0.057(4) -0.001(3) 0.026(3) -0.001(3)
O2 0.026(3) 0.046(3) 0.031(3) 0.006(2) 0.006(2) -0.004(2)
C20 0.033(4) 0.028(4) 0.040(5) 0.013(3) 0.010(3) -0.001(3)
F1 0.025(3) 0.052(3) 0.105(5) 0.023(3) 0.023(3) 0.006(2)
F2 0.041(3) 0.034(3) 0.148(6) 0.037(3) 0.027(3) 0.003(2)
F3 0.061(4) 0.071(4) 0.074(4) -0.016(3) -0.002(3) -0.025(3)
C21 0.032(5) 0.052(6) 0.067(7) -0.018(5) -0.004(4) -0.005(4)
O3 0.036(3) 0.069(4) 0.042(4) 0.014(3) 0.011(3) -0.010(3)
O4 0.029(3) 0.052(4) 0.034(3) -0.003(3) 0.009(2) -0.004(2)
C22 0.022(4) 0.046(5) 0.023(4) 0.001(3) -0.005(3) -0.006(3)
F4 0.255(12) 0.107(7) 0.101(7) -0.073(6) -0.081(7) 0.049(7)
F5 0.055(4) 0.036(4) 0.429(18) 0.042(6) 0.085(7) 0.002(3)
F6 0.034(3) 0.059(3) 0.083(4) -0.014(3) -0.003(3) 0.007(2)
C23 0.056(6) 0.043(6) 0.069(7) -0.007(5) -0.005(5) 0.004(5)
Cl1 0.0492(12) 0.0344(11) 0.0540(13) 0.0037(9) 0.0038(10) -0.0089(9)
Cl2 0.0640(15) 0.0635(16) 0.0575(16) -0.0135(12) -0.0074(12) -0.0077(12)
O5 0.084(5) 0.046(4) 0.039(4) 0.004(3) 0.028(3) 0.006(4)
O6 0.067(4) 0.054(4) 0.048(4) 0.001(3) 0.024(3) 0.015(4)

loop_
_atom_type_symbol
_atom_type_description
_atom_type_scat_dispersion_real
_atom_type_scat_dispersion_imag
_atom_type_scat_source
C C 0.0033 0.0016 'International Tables Vol C Tables 4.2.6.8 and 6.1.1.4'
H H 0.0000 0.0000 'International Tables Vol C Tables 4.2.6.8 and 6.1.1.4'
Au Au -2.0133 8.8022 'International Tables Vol C Tables 4.2.6.8 and 6.1.1.4'
F F 0.0171 0.0103 'International Tables Vol C Tables 4.2.6.8 and 6.1.1.4'
N N 0.0061 0.0033 'International Tables Vol C Tables 4.2.6.8 and 6.1.1.4'
O O 0.0106 0.0060 'International Tables Vol C Tables 4.2.6.8 and 6.1.1.4'
P P 0.1023 0.0942 'International Tables Vol C Tables 4.2.6.8 and 6.1.1.4'
Cl Cl 0.1484 0.1585 'International Tables Vol C Tables 4.2.6.8 and 6.1.1.4'

loop_
_geom_angle_atom_site_label_1
_geom_angle_atom_site_label_2
_geom_angle_atom_site_label_3
_geom_angle
_geom_angle_site_symmetry_1
_geom_angle_site_symmetry_3
_geom_angle_publ_flag
N1 Au1 P1 163.52(15) . . ?
N1 Au1 Au2 107.19(15) . . ?
P1 Au1 Au2 83.35(5) . . ?
N2 Au2 P2 168.19(16) 3_556 . ?
N2 Au2 Au1 81.63(16) 3_556 . ?
P2 Au2 Au1 105.40(5) . . ?
C1B P1 C1A 106.3(3) . . ?
C1B P1 C1 104.5(3) . . ?
C1A P1 C1 107.3(3) . . ?
C1B P1 Au1 114.9(2) . . ?
C1A P1 Au1 102.8(2) . . ?
C1 P1 Au1 120.1(2) . . ?
C1C P2 C1D 106.6(3) . . ?
C1C P2 C2 104.3(3) . . ?
C1D P2 C2 104.6(3) . . ?
C1C P2 Au2 116.8(2) . . ?
C1D P2 Au2 105.0(2) . . ?
C2 P2 Au2 118.3(2) . . ?
C7 N1 C11 119.0(6) . . ?
C7 N1 Au1 124.3(4) . . ?
C11 N1 Au1 116.7(4) . . ?
C17 N2 C16 118.0(6) . . ?
C17 N2 Au2 117.3(4) . 3_556 ?
C16 N2 Au2 124.7(4) . 3_556 ?
C6 C1 C2 118.8(6) . . ?
C6 C1 P1 117.7(5) . . ?
C2 C1 P1 123.5(5) . . ?
C3 C2 C1 119.2(6) . . ?
C3 C2 P2 115.0(5) . . ?
C1 C2 P2 125.5(5) . . ?
C4 C3 C2 120.8(6) . . ?
C4 C3 H3 119.6 . . ?
C2 C3 H3 119.6 . . ?
C5 C4 C3 119.6(6) . . ?
C5 C4 H4 120.2 . . ?
C3 C4 H4 120.2 . . ?
C4 C5 C6 120.4(6) . . ?
C4 C5 H5 119.8 . . ?
C6 C5 H5 119.8 . . ?
C5 C6 C1 121.2(6) . . ?
C5 C6 H6 119.4 . . ?
C1 C6 H6 119.4 . . ?
C6A C1A C2A 119.4(7) . . ?
C6A C1A P1 121.6(5) . . ?
C2A C1A P1 118.2(5) . . ?
C3A C2A C1A 120.0(8) . . ?
C3A C2A H2A 120.0 . . ?
C1A C2A H2A 120.0 . . ?
C4A C3A C2A 120.5(8) . . ?
C4A C3A H3A 119.7 . . ?
C2A C3A H3A 119.7 . . ?
C3A C4A C5A 120.0(7) . . ?
C3A C4A H4A 120.0 . . ?
C5A C4A H4A 120.0 . . ?
C6A C5A C4A 120.0(8) . . ?
C6A C5A H5A 120.0 . . ?
C4A C5A H5A 120.0 . . ?
C5A C6A C1A 119.9(7) . . ?
C5A C6A H6A 120.1 . . ?
C1A C6A H6A 120.1 . . ?
C2B C1B C6B 119.8(6) . . ?
C2B C1B P1 119.7(5) . . ?
C6B C1B P1 120.4(5) . . ?
C1B C2B C3B 119.8(7) . . ?
C1B C2B H2B 120.1 . . ?
C3B C2B H2B 120.1 . . ?
C4B C3B C2B 119.7(7) . . ?
C4B C3B H3B 120.1 . . ?
C2B C3B H3B 120.1 . . ?
C5B C4B C3B 120.5(7) . . ?
C5B C4B H4B 119.7 . . ?
C3B C4B H4B 119.7 . . ?
C4B C5B C6B 120.4(7) . . ?
C4B C5B H5B 119.8 . . ?
C6B C5B H5B 119.8 . . ?
C5B C6B C1B 119.7(7) . . ?
C5B C6B H6B 120.2 . . ?
C1B C6B H6B 120.2 . . ?
C2C C1C C6C 118.9(6) . . ?
C2C C1C P2 119.2(5) . . ?
C6C C1C P2 121.7(5) . . ?
C3C C2C C1C 120.6(6) . . ?
C3C C2C H2C 119.7 . . ?
C1C C2C H2C 119.7 . . ?
C4C C3C C2C 120.0(7) . . ?
C4C C3C H3C 120.0 . . ?
C2C C3C H3C 120.0 . . ?
C3C C4C C5C 120.1(7) . . ?
C3C C4C H4C 119.9 . . ?
C5C C4C H4C 119.9 . . ?
C6C C5C C4C 119.8(6) . . ?
C6C C5C H5C 120.1 . . ?
C4C C5C H5C 120.1 . . ?
C5C C6C C1C 120.6(6) . . ?
C5C C6C H6C 119.7 . . ?
C1C C6C H6C 119.7 . . ?
C2D C1D C6D 120.3(7) . . ?
C2D C1D P2 123.1(5) . . ?
C6D C1D P2 116.5(5) . . ?
C1D C2D C3D 118.9(7) . . ?
C1D C2D H2D 120.5 . . ?
C3D C2D H2D 120.5 . . ?
C4D C3D C2D 120.8(8) . . ?
C4D C3D H3D 119.6 . . ?
C2D C3D H3D 119.6 . . ?
C5D C4D C3D 119.7(8) . . ?
C5D C4D H4D 120.1 . . ?
C3D C4D H4D 120.1 . . ?
C4D C5D C6D 120.4(8) . . ?
C4D C5D H5D 119.8 . . ?
C6D C5D H5D 119.8 . . ?
C1D C6D C5D 119.7(7) . . ?
C1D C6D H6D 120.1 . . ?
C5D C6D H6D 120.1 . . ?
N1 C7 C8 122.0(6) . . ?
N1 C7 H7 119.0 . . ?
C8 C7 H7 119.0 . . ?
C9 C8 C7 119.8(6) . . ?
C9 C8 H8 120.1 . . ?
C7 C8 H8 120.1 . . ?
C8 C9 C10 118.0(6) . . ?
C8 C9 C12 119.4(6) . . ?
C10 C9 C12 122.6(6) . . ?
C9 C10 C11 120.1(6) . . ?
C9 C10 H10 120.0 . . ?
C11 C10 H10 120.0 . . ?
N1 C11 C10 121.1(6) . . ?
N1 C11 H11 119.4 . . ?
C10 C11 H11 119.4 . . ?
C13 C12 C9 124.7(6) . . ?
C13 C12 H12 117.6 . . ?
C9 C12 H12 117.6 . . ?
C12 C13 C14 125.4(6) . . ?
C12 C13 H13 117.3 . . ?
C14 C13 H13 117.3 . . ?
C18 C14 C15 116.9(6) . . ?
C18 C14 C13 119.1(6) . . ?
C15 C14 C13 124.0(6) . . ?
C16 C15 C14 120.5(6) . . ?
C16 C15 H15 119.7 . . ?
C14 C15 H15 119.7 . . ?
N2 C16 C15 122.0(6) . . ?
N2 C16 H16 119.0 . . ?
C15 C16 H16 119.0 . . ?
N2 C17 C18 122.2(6) . . ?
N2 C17 H17 118.9 . . ?
C18 C17 H17 118.9 . . ?
C17 C18 C14 120.2(6) . . ?
C17 C18 H18 119.9 . . ?
C14 C18 H18 119.9 . . ?
F2 C19 F1 105.8(6) . . ?
F2 C19 F3 105.9(7) . . ?
F1 C19 F3 107.8(7) . . ?
F2 C19 C20 110.2(6) . . ?
F1 C19 C20 113.7(7) . . ?
F3 C19 C20 113.0(6) . . ?
O1 C20 O2 129.2(8) . . ?
O1 C20 C19 117.1(7) . . ?
O2 C20 C19 113.7(7) . . ?
F5 C21 F6 108.0(9) . . ?
F5 C21 F4 104.4(10) . . ?
F6 C21 F4 104.5(8) . . ?
F5 C21 C22 115.8(8) . . ?
F6 C21 C22 114.4(7) . . ?
F4 C21 C22 108.8(8) . . ?
O3 C22 O4 129.0(8) . . ?
O3 C22 C21 114.3(7) . . ?
O4 C22 C21 116.7(7) . . ?
Cl2 C23 Cl1 111.3(5) . . ?
Cl2 C23 H23A 109.4 . . ?
Cl1 C23 H23A 109.4 . . ?
Cl2 C23 H23B 109.4 . . ?
Cl1 C23 H23B 109.4 . . ?
H23A C23 H23B 108.0 . . ?
H52 O5 H51 106(3) . . ?
H61 O6 H62 107(3) . . ?

loop_
_geom_bond_atom_site_label_1
_geom_bond_atom_site_label_2
_geom_bond_distance
_geom_bond_site_symmetry_2
_geom_bond_publ_flag
Au1 N1 2.101(5) . ?
Au1 P1 2.2330(17) . ?
Au1 Au2 2.9820(5) . ?
Au2 N2 2.073(5) 3_556 ?
Au2 P2 2.2424(17) . ?
P1 C1B 1.807(7) . ?
P1 C1A 1.827(7) . ?
P1 C1 1.836(7) . ?
P2 C1C 1.823(7) . ?
P2 C1D 1.828(7) . ?
P2 C2 1.839(6) . ?
N1 C7 1.342(8) . ?
N1 C11 1.347(8) . ?
N2 C17 1.359(8) . ?
N2 C16 1.359(9) . ?
N2 Au2 2.073(5) 3_556 ?
C1 C6 1.398(9) . ?
C1 C2 1.410(9) . ?
C2 C3 1.403(9) . ?
C3 C4 1.399(9) . ?
C3 H3 0.9500 . ?
C4 C5 1.376(10) . ?
C4 H4 0.9500 . ?
C5 C6 1.387(9) . ?
C5 H5 0.9500 . ?
C6 H6 0.9500 . ?
C1A C6A 1.385(10) . ?
C1A C2A 1.395(10) . ?
C2A C3A 1.375(10) . ?
C2A H2A 0.9500 . ?
C3A C4A 1.366(12) . ?
C3A H3A 0.9500 . ?
C4A C5A 1.386(12) . ?
C4A H4A 0.9500 . ?
C5A C6A 1.383(10) . ?
C5A H5A 0.9500 . ?
C6A H6A 0.9500 . ?
C1B C2B 1.393(9) . ?
C1B C6B 1.393(9) . ?
C2B C3B 1.395(10) . ?
C2B H2B 0.9500 . ?
C3B C4B 1.380(11) . ?
C3B H3B 0.9500 . ?
C4B C5B 1.377(11) . ?
C4B H4B 0.9500 . ?
C5B C6B 1.385(10) . ?
C5B H5B 0.9500 . ?
C6B H6B 0.9500 . ?
C1C C2C 1.384(9) . ?
C1C C6C 1.389(9) . ?
C2C C3C 1.380(10) . ?
C2C H2C 0.9500 . ?
C3C C4C 1.368(10) . ?
C3C H3C 0.9500 . ?
C4C C5C 1.389(10) . ?
C4C H4C 0.9500 . ?
C5C C6C 1.371(10) . ?
C5C H5C 0.9500 . ?
C6C H6C 0.9500 . ?
C1D C2D 1.383(10) . ?
C1D C6D 1.390(10) . ?
C2D C3D 1.407(10) . ?
C2D H2D 0.9500 . ?
C3D C4D 1.380(11) . ?
C3D H3D 0.9500 . ?
C4D C5D 1.372(12) . ?
C4D H4D 0.9500 . ?
C5D C6D 1.397(10) . ?
C5D H5D 0.9500 . ?
C6D H6D 0.9500 . ?
C7 C8 1.383(9) . ?
C7 H7 0.9500 . ?
C8 C9 1.378(9) . ?
C8 H8 0.9500 . ?
C9 C10 1.386(9) . ?
C9 C12 1.477(9) . ?
C10 C11 1.388(9) . ?
C10 H10 0.9500 . ?
C11 H11 0.9500 . ?
C12 C13 1.330(9) . ?
C12 H12 0.9500 . ?
C13 C14 1.469(9) . ?
C13 H13 0.9500 . ?
C14 C18 1.392(9) . ?
C14 C15 1.406(9) . ?
C15 C16 1.368(10) . ?
C15 H15 0.9500 . ?
C16 H16 0.9500 . ?
C17 C18 1.378(9) . ?
C17 H17 0.9500 . ?
C18 H18 0.9500 . ?
C19 F2 1.333(9) . ?
C19 F1 1.336(9) . ?
C19 F3 1.336(10) . ?
C19 C20 1.545(11) . ?
O1 C20 1.234(9) . ?
O2 C20 1.240(9) . ?
C21 F5 1.257(11) . ?
C21 F6 1.309(10) . ?
C21 F4 1.333(12) . ?
C21 C22 1.536(12) . ?
O3 C22 1.224(9) . ?
O4 C22 1.233(9) . ?
C23 Cl2 1.751(9) . ?
C23 Cl1 1.772(9) . ?
C23 H23A 0.9900 . ?
C23 H23B 0.9900 . ?
O5 H52 0.851(10) . ?
O5 H51 0.851(10) . ?
O6 H61 0.850(10) . ?
O6 H62 0.851(10) . ?
